data_2217941
loop_
_publ_author_name
'B\"uy\"ukg\"ung\"or, Orhan'
'Odaba\,so\(glu, Mustafa'

_publ_contact_author
;
    Orhan B\"uy\"ukg\"ung\"or
    Department of Physics
    Faculty of Arts & Sciences
    Ondokuz May\?is University
    TR-55139 Kurupelit Samsun
    Turkey
;
_publ_section_title
;
 2-(2-Hydroxyethyl)phthalazin-1(2<i>H</i>)-one
;
_journal_coeditor_code HK2435
_journal_issue 4
_journal_name_full 'Acta Crystallographica Section E'
_journal_page_first o756
_journal_paper_doi 10.1107/S1600536808007691
_journal_volume 64
_journal_year 2008
_chemical_formula_moiety 'C10 H10 N2 O2'
_chemical_formula_sum 'C10 H10 N2 O2'
_chemical_formula_weight 190.20
_chemical_name_systematic
;
2-(2-hydroxyethyl)phthalazin-1(2<i>H</i>)-one
;
_space_group_IT_number 29
_symmetry_cell_setting orthorhombic
_symmetry_space_group_name_Hall 'P 2c -2ac'
_symmetry_space_group_name_H-M 'P c a 21'
_atom_sites_solution_hydrogens geom
_atom_sites_solution_primary direct
_atom_sites_solution_secondary difmap
_audit_creation_method SHELXL-97
_cell_angle_alpha 90.00
_cell_angle_beta 90.00
_cell_angle_gamma 90.00
_cell_formula_units_Z 4
_cell_length_a 7.3278(6)
_cell_length_b 8.1823(8)
_cell_length_c 15.4108(19)
_cell_measurement_reflns_used 4205
_cell_measurement_temperature 296
_cell_measurement_theta_max 27.83
_cell_measurement_theta_min 2.49
_cell_volume 924.00(16)
_computing_cell_refinement 'X-AREA (Stoe & Cie, 2002)'
_computing_data_collection 'X-AREA (Stoe & Cie, 2002)'
_computing_data_reduction 'X-RED32 (Stoe & Cie, 2002)'
_computing_molecular_graphics 'ORTEP-3 for Windows (Farrugia, 1997)'
_computing_publication_material 'WinGX (Farrugia, 1999)'
_computing_structure_refinement 'SHELXL97 (Sheldrick, 2008)'
_computing_structure_solution 'SHELXS97 (Sheldrick, 2008)'
_diffrn_ambient_temperature 296
_diffrn_detector_area_resol_mean 6.67
_diffrn_measured_fraction_theta_full 1.000
_diffrn_measured_fraction_theta_max 1.000
_diffrn_measurement_device_type 'Stoe IPDS II'
_diffrn_measurement_method 'w-scan rotation method'
_diffrn_radiation_monochromator 'plane graphite'
_diffrn_radiation_type MoK\a
_diffrn_radiation_wavelength 0.71073
_diffrn_reflns_av_R_equivalents 0.0671
_diffrn_reflns_av_sigmaI/netI 0.0330
_diffrn_reflns_limit_h_max 8
_diffrn_reflns_limit_h_min -8
_diffrn_reflns_limit_k_max 9
_diffrn_reflns_limit_k_min -10
_diffrn_reflns_limit_l_max 18
_diffrn_reflns_limit_l_min -18
_diffrn_reflns_number 4205
_diffrn_reflns_theta_full 25.99
_diffrn_reflns_theta_max 25.99
_diffrn_reflns_theta_min 2.49
_diffrn_standards_decay_% <2
_diffrn_standards_number 0
_exptl_absorpt_coefficient_mu 0.098
_exptl_absorpt_correction_T_max 0.9821
_exptl_absorpt_correction_T_min 0.9635
_exptl_absorpt_correction_type integration
_exptl_absorpt_process_details '(X-RED32; Stoe & Cie, 2002)'
_exptl_crystal_colour colorless
_exptl_crystal_density_diffrn 1.367
_exptl_crystal_density_method 'not measured'
_exptl_crystal_description prism
_exptl_crystal_F_000 400
_exptl_crystal_size_max 0.760
_exptl_crystal_size_mid 0.450
_exptl_crystal_size_min 0.210
_refine_diff_density_max 0.431
_refine_diff_density_min -0.404
_refine_ls_extinction_method none
_refine_ls_goodness_of_fit_ref 1.902
_refine_ls_hydrogen_treatment constr
_refine_ls_matrix_type full
_refine_ls_number_parameters 98
_refine_ls_number_reflns 944
_refine_ls_number_restraints 1
_refine_ls_restrained_S_all 1.901
_refine_ls_R_factor_all 0.1090
_refine_ls_R_factor_gt 0.0891
_refine_ls_shift/su_max_lt 0.001
_refine_ls_shift/su_mean <0.001
_refine_ls_structure_factor_coef Fsqd
_refine_ls_weighting_details 'calc w=1/[\s^2^(Fo^2^)+(0.0740P)^2^+0.0928P] where P=(Fo^2^+2Fc^2^)/3'
_refine_ls_weighting_scheme calc
_refine_ls_wR_factor_gt 0.2296
_refine_ls_wR_factor_ref 0.2402
_reflns_number_gt 720
_reflns_number_total 944
_reflns_threshold_expression I>2\s(I)
_cod_data_source_file hk2435.cif
_cod_data_source_block I
_cod_original_sg_symbol_Hall 'P 2c -2ac '
_cod_database_code 2217941
_cod_database_fobs_code 2217941

loop_
_symmetry_equiv_pos_as_xyz
'x, y, z'
'-x, -y, z+1/2'
'-x+1/2, y, z+1/2'
'x+1/2, -y, z'

loop_
_atom_site_type_symbol
_atom_site_label
_atom_site_fract_x
_atom_site_fract_y
_atom_site_fract_z
_atom_site_U_iso_or_equiv
_atom_site_adp_type
_atom_site_calc_flag
_atom_site_refinement_flags
_atom_site_occupancy
O O1 0.5413(10) 0.4049(8) 0.4806(3) 0.095(2) Uani d . 1
O O2 0.7978(10) 0.7890(10) 0.3983(4) 0.110(2) Uani d . 1
H H2 0.8754 0.7473 0.4296 0.166 Uiso calc R 1
N N1 0.5944(8) 0.6385(7) 0.5551(4) 0.0586(15) Uani d . 1
C C1 0.5917(10) 0.4717(9) 0.5492(4) 0.0575(17) Uani d . 1
C C2 0.6416(14) 0.3841(8) 0.6254(6) 0.0726(10) Uani d . 1
C C3 0.6338(13) 0.2106(9) 0.6331(6) 0.0726(10) Uani d . 1
H H3 0.5912 0.1491 0.5866 0.087 Uiso calc R 1
C C4 0.6862(12) 0.1342(10) 0.7055(5) 0.0726(10) Uani d . 1
H H4 0.6827 0.0206 0.7075 0.087 Uiso calc R 1
C C5 0.7455(13) 0.2200(9) 0.7774(6) 0.0726(10) Uani d . 1
H H5 0.7816 0.1640 0.8270 0.087 Uiso calc R 1
C C6 0.7513(13) 0.3874(9) 0.7757(6) 0.0726(10) Uani d . 1
H H6 0.7907 0.4455 0.8240 0.087 Uiso calc R 1
C C7 0.6975(14) 0.4696(9) 0.7008(5) 0.0726(10) Uani d . 1
C C8 0.6945(12) 0.6446(8) 0.6931(5) 0.0624(19) Uani d . 1
H H8 0.7327 0.7041 0.7412 0.075 Uiso calc R 1
N N2 0.6454(10) 0.7246(6) 0.6280(4) 0.0609(15) Uani d . 1
C C9 0.5268(12) 0.7439(14) 0.4850(6) 0.090(3) Uani d . 1
H H9A 0.4774 0.6753 0.4393 0.108 Uiso calc R 1
H H9B 0.4277 0.8103 0.5073 0.108 Uiso calc R 1
C C10 0.6667(14) 0.8531(12) 0.4469(6) 0.092(3) Uani d . 1
H H10A 0.6036 0.9340 0.4120 0.110 Uiso calc R 1
H H10B 0.7248 0.9112 0.4943 0.110 Uiso calc R 1

loop_
_atom_site_aniso_label
_atom_site_aniso_U_11
_atom_site_aniso_U_22
_atom_site_aniso_U_33
_atom_site_aniso_U_12
_atom_site_aniso_U_13
_atom_site_aniso_U_23
O1 0.106(5) 0.124(5) 0.056(3) -0.042(4) 0.003(3) -0.022(3)
O2 0.098(5) 0.156(6) 0.077(4) 0.036(5) 0.017(4) 0.032(4)
N1 0.048(3) 0.066(4) 0.061(3) -0.004(3) 0.003(3) 0.002(3)
C1 0.050(4) 0.073(4) 0.050(3) -0.017(4) 0.016(3) -0.002(4)
C2 0.079(2) 0.0575(16) 0.081(2) 0.0007(18) 0.0200(16) 0.0076(17)
C3 0.079(2) 0.0575(16) 0.081(2) 0.0007(18) 0.0200(16) 0.0076(17)
C4 0.079(2) 0.0575(16) 0.081(2) 0.0007(18) 0.0200(16) 0.0076(17)
C5 0.079(2) 0.0575(16) 0.081(2) 0.0007(18) 0.0200(16) 0.0076(17)
C6 0.079(2) 0.0575(16) 0.081(2) 0.0007(18) 0.0200(16) 0.0076(17)
C7 0.079(2) 0.0575(16) 0.081(2) 0.0007(18) 0.0200(16) 0.0076(17)
C8 0.085(5) 0.051(4) 0.052(4) -0.008(4) 0.003(3) -0.004(3)
N2 0.073(4) 0.048(3) 0.062(3) -0.002(3) 0.006(3) 0.011(3)
C9 0.063(5) 0.124(7) 0.082(6) 0.013(5) -0.007(5) 0.040(6)
C10 0.107(8) 0.084(5) 0.084(5) 0.039(6) 0.027(5) 0.032(5)

loop_
_atom_type_symbol
_atom_type_description
_atom_type_scat_dispersion_real
_atom_type_scat_dispersion_imag
_atom_type_scat_source
C C 0.0033 0.0000 'International Tables Vol C Tables 4.2.6.8 and 6.1.1.4'
H H 0.0000 0.0000 'International Tables Vol C Tables 4.2.6.8 and 6.1.1.4'
N N 0.0061 0.0000 'International Tables Vol C Tables 4.2.6.8 and 6.1.1.4'
O O 0.0106 0.0000 'International Tables Vol C Tables 4.2.6.8 and 6.1.1.4'

loop_
_geom_angle_atom_site_label_1
_geom_angle_atom_site_label_2
_geom_angle_atom_site_label_3
_geom_angle
C10 O2 H2 109.5
C1 N1 N2 124.7(6)
C1 N1 C9 122.1(7)
N2 N1 C9 113.0(7)
O1 C1 N1 119.9(7)
O1 C1 C2 123.7(7)
N1 C1 C2 116.4(7)
C7 C2 C3 115.8(8)
C7 C2 C1 120.1(6)
C3 C2 C1 124.0(9)
C4 C3 C2 121.6(9)
C4 C3 H3 119.2
C2 C3 H3 119.2
C5 C4 C3 121.5(8)
C5 C4 H4 119.2
C3 C4 H4 119.2
C6 C5 C4 120.1(8)
C6 C5 H5 119.9
C4 C5 H5 119.9
C5 C6 C7 119.3(8)
C5 C6 H6 120.3
C7 C6 H6 120.3
C6 C7 C2 121.5(7)
C6 C7 C8 123.7(8)
C2 C7 C8 114.8(7)
N2 C8 C7 126.4(7)
N2 C8 H8 116.8
C7 C8 H8 116.8
C8 N2 N1 117.6(5)
C10 C9 N1 114.3(7)
C10 C9 H9A 108.7
N1 C9 H9A 108.7
C10 C9 H9B 108.7
N1 C9 H9B 108.7
H9A C9 H9B 107.6
O2 C10 C9 119.1(9)
O2 C10 H10A 107.5
C9 C10 H10A 107.5
O2 C10 H10B 107.5
C9 C10 H10B 107.5
H10A C10 H10B 107.0

loop_
_geom_bond_atom_site_label_1
_geom_bond_atom_site_label_2
_geom_bond_distance
O2 H2 0.8200
C1 O1 1.246(9)
C1 N1 1.368(9)
C1 C2 1.423(11)
C2 C7 1.417(12)
C2 C3 1.426(10)
C3 C4 1.335(11)
C3 H3 0.9300
C4 C5 1.382(13)
C4 H4 0.9300
C5 C6 1.371(11)
C5 H5 0.9300
C6 C7 1.392(12)
C6 H6 0.9300
C7 C8 1.436(10)
C8 N2 1.251(9)
C8 H8 0.9300
N2 N1 1.377(9)
C9 C10 1.481(14)
C9 N1 1.469(10)
C9 H9A 0.9700
C9 H9B 0.9700
C10 O2 1.327(10)
C10 H10A 0.9700
C10 H10B 0.9700

loop_
_geom_hbond_atom_site_label_D
_geom_hbond_atom_site_label_H
_geom_hbond_atom_site_label_A
_geom_hbond_site_symmetry_A
_geom_hbond_distance_DH
_geom_hbond_distance_HA
_geom_hbond_distance_DA
_geom_hbond_angle_DHA
O2 H2 O1 4_565 0.82 1.91 2.704(9) 162.7
C4 H4 N2 1_545 0.93 2.73 3.570(10) 151.0
C8 H8 O2 3_655 0.93 2.53 3.376(11) 151.7

loop_
_geom_torsion_atom_site_label_1
_geom_torsion_atom_site_label_2
_geom_torsion_atom_site_label_3
_geom_torsion_atom_site_label_4
_geom_torsion
C8 N2 N1 C1 0.7(11)
C8 N2 N1 C9 175.8(7)
O1 C1 N1 N2 179.2(6)
C2 C1 N1 N2 1.6(10)
O1 C1 N1 C9 4.6(10)
C2 C1 N1 C9 -173.0(7)
O1 C1 C2 C7 180.0(8)
N1 C1 C2 C7 -2.5(12)
O1 C1 C2 C3 -2.2(13)
N1 C1 C2 C3 175.3(8)
C7 C2 C3 C4 -3.7(13)
C1 C2 C3 C4 178.4(8)
C2 C3 C4 C5 1.9(14)
C3 C4 C5 C6 0.1(14)
C4 C5 C6 C7 -0.2(14)
C5 C6 C7 C2 -1.8(15)
C5 C6 C7 C8 178.5(8)
C3 C2 C7 C6 3.6(14)
C1 C2 C7 C6 -178.5(8)
C3 C2 C7 C8 -176.7(8)
C1 C2 C7 C8 1.3(13)
C6 C7 C8 N2 -179.1(9)
C2 C7 C8 N2 1.2(13)
C7 C8 N2 N1 -2.2(13)
C10 C9 N1 C1 -118.4(9)
C10 C9 N1 N2 66.5(11)
N1 C9 C10 O2 70.9(12)

loop_
_cod_related_entry_id
_cod_related_entry_database
_cod_related_entry_code
1 ChemSpider 2104369
